data_7048152
loop_
_publ_author_name
'Wang, Dongmei'
'Liu, Zihua'
'Xu, Lili'
'Li, Chunxia'
'Zhao, Dian'
'Ge, Genwu'
'Wang, Zhenling'
'Lin, Jun'

_publ_section_title
;
 A heterometallic metal-organic framework based on multi-nuclear clusters
 exhibiting high stability and selective gas adsorption.
;
_journal_issue 1
_journal_name_full 'Dalton transactions (Cambridge, England : 2003)'
_journal_page_first 278
_journal_page_last 284
_journal_paper_doi 10.1039/c8dt03826k
_journal_volume 48
_journal_year 2018
_chemical_formula_sum 'C51 H30 In6 N6 O52 Tb3'
_chemical_formula_weight 2724.49
_space_group_crystal_system trigonal
_space_group_IT_number 162
_space_group_name_Hall '-P 3 2'
_space_group_name_H-M_alt 'P -3 1 m'
_symmetry_space_group_name_Hall '-P 3 2'
_symmetry_space_group_name_H-M 'P -3 1 m'
_atom_sites_solution_hydrogens geom
_audit_creation_method SHELXL-2013
_audit_update_record
;
2018-09-12 deposited with the CCDC.
2018-11-15 downloaded from the CCDC.
;
_cell_angle_alpha 90
_cell_angle_beta 90
_cell_angle_gamma 120
_cell_formula_units_Z 2
_cell_length_a 21.0227(12)
_cell_length_b 21.0227(12)
_cell_length_c 16.8234(18)
_cell_measurement_reflns_used 5856
_cell_measurement_temperature 293(2)
_cell_measurement_theta_max 25.5275
_cell_measurement_theta_min 2.2375
_cell_volume 6439.0(9)
_computing_cell_refinement 'Bruker SMART'
_computing_data_collection 'Bruker SMART'
_computing_data_reduction 'Bruker SAINT'
_computing_molecular_graphics 'Bruker SHELXTL'
_computing_publication_material 'Bruker SHELXTL'
_computing_structure_refinement 'SHELXL-2013 (Sheldrick, 2013)'
_computing_structure_solution 'Bruker SHELXTL'
_diffrn_ambient_temperature 293(2)
_diffrn_measured_fraction_theta_full 1.000
_diffrn_measured_fraction_theta_max 0.998
_diffrn_measurement_device_type 'CCD area detector'
_diffrn_measurement_method 'phi and omega scans'
_diffrn_radiation_type MoK\a
_diffrn_radiation_wavelength 0.71073
_diffrn_reflns_av_R_equivalents 0.0866
_diffrn_reflns_av_unetI/netI 0.0573
_diffrn_reflns_Laue_measured_fraction_full 1.000
_diffrn_reflns_Laue_measured_fraction_max 0.998
_diffrn_reflns_limit_h_max 27
_diffrn_reflns_limit_h_min -28
_diffrn_reflns_limit_k_max 26
_diffrn_reflns_limit_k_min -25
_diffrn_reflns_limit_l_max 22
_diffrn_reflns_limit_l_min -18
_diffrn_reflns_number 40660
_diffrn_reflns_point_group_measured_fraction_full 1.000
_diffrn_reflns_point_group_measured_fraction_max 0.998
_diffrn_reflns_theta_full 25.242
_diffrn_reflns_theta_max 28.290
_diffrn_reflns_theta_min 1.118
_exptl_absorpt_coefficient_mu 2.746
_exptl_crystal_colour colourless
_exptl_crystal_density_diffrn 1.405
_exptl_crystal_description block
_exptl_crystal_F_000 2566
_refine_diff_density_max 5.801
_refine_diff_density_min -5.420
_refine_diff_density_rms 0.423
_refine_ls_extinction_method none
_refine_ls_goodness_of_fit_ref 1.134
_refine_ls_hydrogen_treatment constr
_refine_ls_matrix_type full
_refine_ls_number_parameters 190
_refine_ls_number_reflns 5582
_refine_ls_number_restraints 199
_refine_ls_restrained_S_all 1.137
_refine_ls_R_factor_all 0.1289
_refine_ls_R_factor_gt 0.1020
_refine_ls_shift/su_max 0.000
_refine_ls_shift/su_mean 0.000
_refine_ls_structure_factor_coef Fsqd
_refine_ls_weighting_details
;
 w=1/[\s^2^(Fo^2^)+(0.2800P)^2^]
 where P=(Fo^2^+2Fc^2^)/3
;
_refine_ls_weighting_scheme calc
_refine_ls_wR_factor_gt 0.3318
_refine_ls_wR_factor_ref 0.3744
_reflns_Friedel_coverage 0.000
_reflns_number_gt 4024
_reflns_number_total 5582
_reflns_threshold_expression 'I > 2\s(I)'
_cod_data_source_file c8dt03826k2.cif
_cod_data_source_block HMOF-1
_cod_depositor_comments 'Adding full bibliography for 7048152.cif.'
_cod_original_cell_volume 6439.0(10)
_cod_database_code 7048152
_shelx_space_group_comment
;
The symmetry employed for this shelxl refinement is uniquely defined
by the following loop, which should always be used as a source of
symmetry information in preference to the above space-group names.
They are only intended as comments.
;
_shelxl_version_number 2013-2

loop_
_space_group_symop_operation_xyz
'x, y, z'
'-y, x-y, z'
'-x+y, -x, z'
'-y, -x, -z'
'x, x-y, -z'
'-x+y, y, -z'
'-x, -y, -z'
'y, -x+y, -z'
'x-y, x, -z'
'y, x, z'
'-x, -x+y, z'
'x-y, -y, z'

loop_
_atom_site_label
_atom_site_type_symbol
_atom_site_fract_x
_atom_site_fract_y
_atom_site_fract_z
_atom_site_U_iso_or_equiv
_atom_site_adp_type
_atom_site_occupancy
_atom_site_site_symmetry_order
_atom_site_calc_flag
_atom_site_refinement_flags_posn
_atom_site_refinement_flags_adp
_atom_site_refinement_flags_occupancy
Tb1 Tb 0.22128(4) 0.61064(2) 0.0000 0.0235(3) Uani 1 2 d S TU P
O8 O -0.0819(9) 0.2870(9) 0.5873(9) 0.084(4) Uani 1 1 d . U .
In2 In 0.0000 0.33793(7) 0.50015(8) 0.0384(4) Uani 1 2 d S TU P
In3 In 0.0000 0.49999(7) 0.38165(8) 0.0384(4) Uani 1 2 d DS TU P
O1 O 0.1020(6) 0.5510(3) 0.0000 0.039(3) Uani 1 2 d S TU P
O1A O 0.3333 0.6667 0.0000 0.013(3) Uani 1 6 d S TU P
N1 N 0.2826(18) 0.3487(19) 0.304(2) 0.167(13) Uani 1 1 d . U .
H1 H 0.2689 0.3257 0.3482 0.200 Uiso 1 1 calc R U .
O2 O 0.2142(4) 0.5351(4) 0.0915(5) 0.0284(17) Uani 1 1 d . U .
O4 O 0.2145(4) 0.5360(4) -0.0911(5) 0.0268(16) Uani 1 1 d . U .
O10 O 0.0829(8) 0.3670(8) 0.4122(8) 0.071(3) Uani 1 1 d . U .
O12 O 0.0000 0.2402(10) 0.4996(12) 0.076(5) Uani 1 2 d S TU P
O6 O -0.0695(17) 0.5421(19) 0.3459(19) 0.190(12) Uani 1 1 d D U .
C9 C 0.326(2) 0.326(2) 0.253(3) 0.109(8) Uani 1 2 d S TU P
O29 O 0.0000 0.4358(8) 0.4992(10) 0.059(4) Uani 1 2 d S TU P
O53 O 0.0769(13) 0.4553(13) 0.3431(14) 0.132(7) Uani 1 1 d . U .
C5 C 0.2830(9) 0.4558(10) 0.2282(10) 0.056(3) Uani 1 1 d . U .
H5 H 0.3322 0.4799 0.2134 0.067 Uiso 1 1 calc R U .
C8 C 0.2592(5) 0.5181(5) 0.1190(6) 0.0192(19) Uani 1 1 d . U .
C4 C 0.2578(10) 0.4049(11) 0.2915(11) 0.062(4) Uani 1 1 d . U .
H4 H 0.2861 0.4387 0.3345 0.075 Uiso 1 1 calc R U .
C6 C 0.2350(6) 0.4687(6) 0.1899(6) 0.026(2) Uani 1 1 d . U .
C3 C 0.1909(8) 0.3807(8) 0.3207(9) 0.043(3) Uani 1 1 d . U .
H3 H 0.1764 0.3502 0.3650 0.052 Uiso 1 1 calc R U .
O9 O 0.341(2) 0.341(2) 0.188(3) 0.174(13) Uani 1 2 d S TU P
C7 C 0.1651(10) 0.4450(10) 0.2216(10) 0.058(3) Uani 1 1 d . U .
H7 H 0.1345 0.4599 0.1986 0.070 Uiso 1 1 calc R U .
C2 C 0.1417(10) 0.3992(10) 0.2875(11) 0.059(4) Uani 1 1 d . U .
C1 C 0.1021(13) 0.4150(13) 0.3528(14) 0.076(5) Uani 1 1 d . U .
O20 O 0.0000 0.493(2) 0.242(3) 0.177(13) Uani 1 2 d S TU P

loop_
_atom_site_aniso_label
_atom_site_aniso_U_11
_atom_site_aniso_U_22
_atom_site_aniso_U_33
_atom_site_aniso_U_23
_atom_site_aniso_U_13
_atom_site_aniso_U_12
Tb1 0.0254(4) 0.0226(4) 0.0235(5) -0.0002(2) 0.000 0.0127(2)
O8 0.082(8) 0.081(8) 0.076(7) -0.004(6) 0.019(6) 0.031(6)
In2 0.0401(8) 0.0398(6) 0.0355(7) 0.0002(4) 0.000 0.0201(4)
In3 0.0357(7) 0.0436(6) 0.0333(7) 0.0003(5) 0.000 0.0178(4)
O1 0.021(5) 0.039(5) 0.050(6) -0.001(5) 0.000 0.010(2)
O1A 0.013(3) 0.013(3) 0.014(5) 0.000 0.000 0.0064(15)
N1 0.169(14) 0.167(14) 0.169(14) 0.005(5) 0.003(5) 0.088(8)
O2 0.027(3) 0.032(3) 0.030(3) 0.018(3) 0.007(3) 0.018(3)
O4 0.026(3) 0.028(3) 0.028(3) -0.016(3) -0.005(3) 0.014(3)
O10 0.063(5) 0.077(5) 0.069(5) 0.008(4) 0.009(4) 0.033(4)
O12 0.074(8) 0.079(8) 0.072(8) -0.005(7) 0.000 0.037(4)
O6 0.195(15) 0.197(15) 0.182(14) -0.010(9) -0.015(9) 0.100(10)
C9 0.110(8) 0.110(8) 0.109(10) 0.002(4) 0.002(4) 0.056(5)
O29 0.065(5) 0.057(5) 0.058(5) 0.001(4) 0.000 0.032(3)
O53 0.131(9) 0.137(9) 0.136(9) 0.009(5) 0.001(5) 0.073(6)
C5 0.045(5) 0.065(5) 0.055(5) 0.020(4) -0.002(4) 0.025(4)
C8 0.020(4) 0.018(4) 0.018(3) 0.008(3) 0.006(3) 0.008(3)
C4 0.057(5) 0.071(6) 0.060(5) 0.024(4) 0.001(4) 0.033(4)
C6 0.027(4) 0.026(4) 0.022(4) 0.008(3) 0.002(3) 0.013(3)
C3 0.045(4) 0.044(5) 0.042(5) 0.016(4) 0.006(3) 0.022(4)
O9 0.177(13) 0.177(13) 0.177(16) 0.007(7) 0.007(7) 0.095(10)
C7 0.055(5) 0.067(5) 0.059(5) 0.022(4) 0.010(4) 0.035(4)
C2 0.057(5) 0.067(5) 0.059(5) 0.020(4) 0.007(4) 0.035(4)
C1 0.077(7) 0.079(7) 0.078(7) 0.010(5) 0.001(5) 0.044(5)
O20 0.175(14) 0.174(15) 0.182(16) -0.008(10) 0.000 0.088(7)

loop_
_atom_type_symbol
_atom_type_description
_atom_type_scat_dispersion_real
_atom_type_scat_dispersion_imag
_atom_type_scat_source
C C 0.0033 0.0016 'International Tables Vol C Tables 4.2.6.8 and 6.1.1.4'
H H 0.0000 0.0000 'International Tables Vol C Tables 4.2.6.8 and 6.1.1.4'
In In -0.7276 1.3100 'International Tables Vol C Tables 4.2.6.8 and 6.1.1.4'
N N 0.0061 0.0033 'International Tables Vol C Tables 4.2.6.8 and 6.1.1.4'
O O 0.0106 0.0060 'International Tables Vol C Tables 4.2.6.8 and 6.1.1.4'
Tb Tb -0.1723 4.1537 'International Tables Vol C Tables 4.2.6.8 and 6.1.1.4'

loop_
_geom_angle_atom_site_label_1
_geom_angle_atom_site_label_2
_geom_angle_atom_site_label_3
_geom_angle
_geom_angle_site_symmetry_1
_geom_angle_site_symmetry_3
O1A Tb1 O4 93.3(2) . .
O1A Tb1 O4 93.3(2) . 5_565
O4 Tb1 O4 173.4(4) . 5_565
O1A Tb1 O2 93.4(2) . .
O4 Tb1 O2 90.9(3) . .
O4 Tb1 O2 88.7(3) 5_565 .
O1A Tb1 O2 93.4(2) . 5_565
O4 Tb1 O2 88.7(3) . 5_565
O4 Tb1 O2 90.9(3) 5_565 5_565
O2 Tb1 O2 173.2(4) . 5_565
O1A Tb1 O1 180.0(4) . .
O4 Tb1 O1 86.7(2) . .
O4 Tb1 O1 86.7(2) 5_565 .
O2 Tb1 O1 86.6(2) . .
O2 Tb1 O1 86.6(2) 5_565 .
O1A Tb1 Tb1 30.0 . 2_665
O4 Tb1 Tb1 72.6(2) . 2_665
O4 Tb1 Tb1 113.5(2) 5_565 2_665
O2 Tb1 Tb1 72.6(2) . 2_665
O2 Tb1 Tb1 113.7(2) 5_565 2_665
O1 Tb1 Tb1 150.0 . 2_665
O1A Tb1 Tb1 30.0 . 3_565
O4 Tb1 Tb1 113.5(2) . 3_565
O4 Tb1 Tb1 72.6(2) 5_565 3_565
O2 Tb1 Tb1 113.7(2) . 3_565
O2 Tb1 Tb1 72.6(2) 5_565 3_565
O1 Tb1 Tb1 150.000(1) . 3_565
Tb1 Tb1 Tb1 60.0 2_665 3_565
O12 In2 O29 179.3(8) . .
O12 In2 O8 84.5(6) . .
O29 In2 O8 96.0(6) . .
O12 In2 O8 84.5(6) . 11
O29 In2 O8 96.0(6) . 11
O8 In2 O8 90.4(9) . 11
O12 In2 O10 82.8(6) . 11
O29 In2 O10 96.7(5) . 11
O8 In2 O10 88.2(6) . 11
O8 In2 O10 167.3(6) 11 11
O12 In2 O10 82.8(6) . .
O29 In2 O10 96.7(5) . .
O8 In2 O10 167.3(6) . .
O8 In2 O10 88.2(6) 11 .
O10 In2 O10 90.3(8) 11 .
O6 In3 O6 72.6(19) 11 .
O6 In3 O53 147.5(11) 11 11
O6 In3 O53 97.6(12) . 11
O6 In3 O53 97.6(12) 11 .
O6 In3 O53 147.5(11) . .
O53 In3 O53 73.8(12) 11 .
O6 In3 O20 76.7(12) 11 .
O6 In3 O20 76.7(12) . .
O53 In3 O20 70.9(10) 11 .
O53 In3 O20 70.9(10) . .
O6 In3 O29 131.2(9) 11 .
O6 In3 O29 131.2(10) . .
O53 In3 O29 78.9(7) 11 .
O53 In3 O29 78.9(7) . .
O20 In3 O29 141.9(11) . .
O6 In3 O29 79.1(9) 11 7_566
O6 In3 O29 79.1(9) . 7_566
O53 In3 O29 130.5(6) 11 7_566
O53 In3 O29 130.5(6) . 7_566
O20 In3 O29 149.8(11) . 7_566
O29 In3 O29 68.3(7) . 7_566
Tb1 O1A Tb1 120.0 3_565 2_665
Tb1 O1A Tb1 120.0 3_565 .
Tb1 O1A Tb1 120.0 2_665 .
C9 N1 C4 132(3) . .
C9 N1 H1 113.9 . .
C4 N1 H1 113.9 . .
C8 O2 Tb1 133.4(7) . .
C8 O4 Tb1 134.1(7) 6 .
C1 O10 In2 129.3(14) . .
O9 C9 N1 126(2) . 10
O9 C9 N1 126(2) . .
N1 C9 N1 107(5) 10 .
In2 O29 In3 124.8(8) . .
In2 O29 In3 123.5(8) . 7_566
In3 O29 In3 111.7(7) . 7_566
C1 O53 In3 151(2) . .
C6 C5 C4 118.9(15) . .
C6 C5 H5 120.5 . .
C4 C5 H5 120.5 . .
O2 C8 O4 126.7(9) . 6
O2 C8 C6 116.7(9) . .
O4 C8 C6 116.6(9) 6 .
C3 C4 C5 119.6(16) . .
C3 C4 N1 111.1(19) . .
C5 C4 N1 123(2) . .
C3 C4 H4 98.4 . .
C5 C4 H4 98.4 . .
N1 C4 H4 98.4 . .
C5 C6 C7 120.6(12) . .
C5 C6 C8 119.8(11) . .
C7 C6 C8 119.0(11) . .
C4 C3 C2 122.5(14) . .
C4 C3 H3 118.7 . .
C2 C3 H3 118.7 . .
C2 C7 C6 119.8(15) . .
C2 C7 H7 120.1 . .
C6 C7 H7 120.1 . .
C7 C2 C3 117.3(16) . .
C7 C2 C1 118.2(17) . .
C3 C2 C1 109.7(16) . .
O53 C1 O10 124(2) . .
O53 C1 C2 122(2) . .
O10 C1 C2 111.7(18) . .

loop_
_geom_bond_atom_site_label_1
_geom_bond_atom_site_label_2
_geom_bond_distance
_geom_bond_site_symmetry_2
Tb1 O1A 2.0400(7) .
Tb1 O4 2.147(7) .
Tb1 O4 2.147(7) 5_565
Tb1 O2 2.162(7) .
Tb1 O2 2.163(7) 5_565
Tb1 O1 2.171(12) .
Tb1 Tb1 3.5334(13) 2_665
Tb1 Tb1 3.5334(13) 3_565
O8 In2 2.101(14) .
In2 O12 2.05(2) .
In2 O29 2.057(18) .
In2 O8 2.101(14) 11
In2 O10 2.130(13) 11
In2 O10 2.130(13) .
In3 O6 2.139(18) 11
In3 O6 2.139(18) .
In3 O53 2.33(2) 11
In3 O53 2.33(2) .
In3 O20 2.36(5) .
In3 O29 2.395(17) .
In3 O29 2.417(17) 7_566
O1A Tb1 2.0400(7) 3_565
O1A Tb1 2.0400(7) 2_665
N1 C9 1.49(4) .
N1 C4 1.52(4) .
N1 H1 0.8600 .
O2 C8 1.255(13) .
O4 C8 1.258(12) 6
O10 C1 1.33(2) .
C9 O9 1.14(5) .
C9 N1 1.49(4) 10
O29 In3 2.417(17) 7_566
O53 C1 1.21(3) .
C5 C6 1.334(19) .
C5 C4 1.41(2) .
C5 H5 0.9300 .
C8 O4 1.258(12) 6
C8 C6 1.494(13) .
C4 C3 1.33(2) .
C4 H4 0.9800 .
C6 C7 1.40(2) .
C3 C2 1.39(2) .
C3 H3 0.9300 .
C7 C2 1.39(2) .
C7 H7 0.9300 .
C2 C1 1.51(3) .

loop_
_geom_torsion_atom_site_label_1
_geom_torsion_atom_site_label_2
_geom_torsion_atom_site_label_3
_geom_torsion_atom_site_label_4
_geom_torsion
_geom_torsion_site_symmetry_1
_geom_torsion_site_symmetry_4
C4 N1 C9 O9 -11(8) . .
C4 N1 C9 N1 166(2) . 10
Tb1 O2 C8 O4 -10.0(18) . 6
Tb1 O2 C8 C6 173.0(7) . .
C6 C5 C4 C3 -12(3) . .
C6 C5 C4 N1 138(2) . .
C9 N1 C4 C3 142(4) . .
C9 N1 C4 C5 -9(5) . .
C4 C5 C6 C7 14(3) . .
C4 C5 C6 C8 -175.5(16) . .
O2 C8 C6 C5 -171.6(14) . .
O4 C8 C6 C5 11.1(18) 6 .
O2 C8 C6 C7 -0.5(17) . .
O4 C8 C6 C7 -177.8(13) 6 .
C5 C4 C3 C2 5(3) . .
N1 C4 C3 C2 -148(2) . .
C5 C6 C7 C2 -9(3) . .
C8 C6 C7 C2 -179.9(16) . .
C6 C7 C2 C3 2(3) . .
C6 C7 C2 C1 136.9(19) . .
C4 C3 C2 C7 0(3) . .
C4 C3 C2 C1 -139(2) . .
In3 O53 C1 O10 1(6) . .
In3 O53 C1 C2 163(3) . .
In2 O10 C1 O53 6(4) . .
In2 O10 C1 C2 -158.4(13) . .
C7 C2 C1 O53 16(4) . .
C3 C2 C1 O53 154(2) . .
C7 C2 C1 O10 -179.9(18) . .
C3 C2 C1 O10 -42(2) . .
